data_4024819
loop_
_publ_author_name
'Christopher W. Bond'
'Alexander J. Cresswell'
'Stephen G. Davies'
'Ai M. Fletcher'
'Wataru Kurosawa'
'James A. Lee'
'Paul M. Roberts'
'Angela J. Russell'
'Andrew D. Smith'
'James E. Thomson'

_publ_contact_author_address
;Department of Chemistry
Chemistry Research Laboratory
University of Oxford
Mansfield Road
Oxford
OX1 3TA
UK
;
_publ_contact_author_email steve.davies@chem.ox.ac.uk
_publ_contact_author_fax '+44 1865 275633'
_publ_contact_author_name 'Stephen G. Davies'
_publ_contact_author_phone '+44 1865 275695'
_publ_section_title
;
Ammonium-Directed Oxidation of Cyclic Allylic and Homoallylic Amines
;
_journal_name_full 'Journal of Organic Chemistry'
_journal_page_first 6735
_journal_page_last 6748
_journal_paper_doi 10.1021/jo9012783
_journal_volume 74
_journal_year 2009
_chemical_formula_moiety 'C28 H27 F4 N1 O4'
_chemical_formula_sum 'C28 H27 F4 N O4'
_chemical_formula_weight 517.52
_space_group_IT_number 14
_symmetry_cell_setting monoclinic
_symmetry_space_group_name_Hall '-P 2yn'
_symmetry_space_group_name_H-M 'P 1 21/n 1'
_atom_sites_solution_hydrogens geom
_atom_sites_solution_primary direct
_audit_creation_date 09-05-06
_audit_creation_method CRYSTALS_ver_12.85
_cell_angle_alpha 90
_cell_angle_beta 102.1347(5)
_cell_angle_gamma 90
_cell_formula_units_Z 4
_cell_length_a 10.37900(10)
_cell_length_b 13.8632(2)
_cell_length_c 18.1137(2)
_cell_measurement_reflns_used 6045
_cell_measurement_temperature 150
_cell_measurement_theta_max 27
_cell_measurement_theta_min 5
_cell_volume 2548.08(5)
_computing_cell_refinement 'DENZO/SCALEPACK (Otwinowski & Minor, 1997)'
_computing_data_collection 'COLLECT (Nonius, 1997-2001).'
_computing_data_reduction 'DENZO/SCALEPACK (Otwinowski & Minor, 1997)'
_computing_molecular_graphics 'CAMERON (Watkin et al., 1996)'
_computing_publication_material 'CRYSTALS (Betteridge et al., 2003)'
_computing_structure_refinement 'CRYSTALS (Betteridge et al., 2003)'
_computing_structure_solution 'SIR92 (Altomare et al., 1994)'
_diffrn_ambient_temperature 150
_diffrn_measured_fraction_theta_full 0.992
_diffrn_measured_fraction_theta_max 0.992
_diffrn_measurement_device 'Nonius KappaCCD'
_diffrn_measurement_device_type Area
_diffrn_measurement_method \w
_diffrn_radiation_monochromator graphite
_diffrn_radiation_type 'Mo K\a'
_diffrn_radiation_wavelength 0.71073
_diffrn_reflns_av_R_equivalents 0.023
_diffrn_reflns_limit_h_max 13
_diffrn_reflns_limit_h_min -13
_diffrn_reflns_limit_k_max 17
_diffrn_reflns_limit_k_min -18
_diffrn_reflns_limit_l_max 23
_diffrn_reflns_limit_l_min -23
_diffrn_reflns_number 11392
_diffrn_reflns_theta_full 26.964
_diffrn_reflns_theta_max 27.515
_diffrn_reflns_theta_min 5.120
_diffrn_standards_number 0
_exptl_absorpt_coefficient_mu 0.109
_exptl_absorpt_correction_T_max 0.99
_exptl_absorpt_correction_T_min 0.98
_exptl_absorpt_correction_type multi-scan
_exptl_absorpt_process_details 'DENZO/SCALEPACK (Otwinowski & Minor, 1997)'
_exptl_crystal_colour colourless
_exptl_crystal_density_diffrn 1.349
_exptl_crystal_density_method 'not measured'
_exptl_crystal_description plate
_exptl_crystal_F_000 1080
_exptl_crystal_size_max 0.20
_exptl_crystal_size_mid 0.20
_exptl_crystal_size_min 0.05
_refine_diff_density_max 1.01
_refine_diff_density_min -0.44
_refine_ls_extinction_method None
_refine_ls_goodness_of_fit_ref 1.1177
_refine_ls_hydrogen_treatment constr
_refine_ls_matrix_type full
_refine_ls_number_parameters 334
_refine_ls_number_reflns 3342
_refine_ls_number_restraints 0
_refine_ls_R_factor_all 0.1104
_refine_ls_R_factor_gt 0.0715
_refine_ls_shift/su_max 0.000251
_refine_ls_structure_factor_coef F
_refine_ls_weighting_details
;
 Method, part 1, Chebychev polynomial, (Watkin, 1994, Prince, 1982) 
 [weight] = 1.0/[A~0~*T~0~(x)+A~1~*T~1~(x) ... +A~n-1~]*T~n-1~(x)] 
 where A~i~ are the Chebychev coefficients listed below and x= Fcalc/Fmax 
 Method = Robust Weighting (Prince, 1982) 
 W = [weight] * [1-(deltaF/6*sigmaF)^2^]^2^ 
 A~i~ are: 
 0.768 0.506 0.311 
;
_refine_ls_weighting_scheme calc
_refine_ls_wR_factor_all 0.1160
_refine_ls_wR_factor_gt 0.0757
_refine_ls_wR_factor_ref 0.0720
_reflns_limit_h_max 13
_reflns_limit_h_min -13
_reflns_limit_k_max 18
_reflns_limit_k_min 0
_reflns_limit_l_max 23
_reflns_limit_l_min 0
_reflns_number_gt 3695
_reflns_number_total 5823
_reflns_threshold_expression I>2.0\s(I)
_oxford_diffrn_Wilson_B_factor 4.11
_oxford_diffrn_Wilson_scale 5.09
_oxford_refine_ls_r_factor_ref 0.0657
_oxford_refine_ls_scale 0.4712(12)
_oxford_reflns_number_all 5823
_oxford_reflns_threshold_expression_ref I>3.0\s(I)
_oxford_structure_analysis_title '5060912 SGD245'
_cod_data_source_file jo9012783_si_014.cif
_cod_data_source_block 1
_cod_depositor_comments
;
The following automatic conversions were performed:
'_symmetry_cell_setting' value 'Monoclinic' changed to 'monoclinic'
according to '/home/saulius/struct/CIF-dictionaries/cif_core.dic'
dictionary named 'cif_core.dic' version 2.4.1 from 2010-06-29.

Automatic conversion script
Id: cif_fix_enum 1527 2010-12-29 10:47:43Z saulius 
;
_cod_original_sg_symbol_H-M 'P 1 21/n 1 '
_cod_original_formula_sum 'C28 H27 F4 N1 O4'
_cod_database_code 4024819

loop_
_symmetry_equiv_pos_as_xyz
x,y,z
-x,-y,-z
-x+1/2,y+1/2,-z+1/2
x+1/2,-y+1/2,z+1/2

loop_
_atom_site_label
_atom_site_type_symbol
_atom_site_fract_x
_atom_site_fract_y
_atom_site_fract_z
_atom_site_U_iso_or_equiv
_atom_site_occupancy
_atom_site_adp_type
_atom_site_refinement_flags_posn
_atom_site_refinement_flags_adp
_atom_site_refinement_flags_occupancy
_atom_site_disorder_assembly
_atom_site_disorder_group
_oxford_atom_site_special_shape
_atom_site_attached_hydrogens
F1 F 0.90694(19) 0.36066(13) 0.72714(11) 0.0611 1.0000 Uani . . . . . . .
C2 C 0.8476(3) 0.3988(2) 0.65946(17) 0.0443 1.0000 Uani . . . . . . .
C3 C 0.9170(2) 0.46717(19) 0.62849(16) 0.0377 1.0000 Uani . . . . . . .
C4 C 1.0505(3) 0.5037(2) 0.66764(15) 0.0370 1.0000 Uani . . . . . . .
O5 O 1.06014(19) 0.58768(15) 0.68824(14) 0.0545 1.0000 Uani . . . . . . .
O6 O 1.14494(19) 0.44306(15) 0.67506(13) 0.0517 1.0000 Uani . . . . . . .
C7 C 0.8533(3) 0.5040(2) 0.55951(18) 0.0508 1.0000 Uani . . . . . . .
F8 F 0.9168(2) 0.57130(16) 0.52670(11) 0.0724 1.0000 Uani . . . . . . .
C9 C 0.7290(3) 0.4756(3) 0.5233(2) 0.0653 1.0000 Uani . . . . . . .
C10 C 0.6641(3) 0.4091(3) 0.5583(2) 0.0667 1.0000 Uani . . . . . . .
C11 C 0.7219(3) 0.3699(2) 0.6266(2) 0.0585 1.0000 Uani . . . . . . .
F12 F 0.47501(19) 0.38107(16) 0.36447(12) 0.0677 1.0000 Uani . . . . . . .
C13 C 0.3834(3) 0.4042(2) 0.30158(18) 0.0503 1.0000 Uani . . . . . . .
C14 C 0.4102(3) 0.4807(2) 0.25852(16) 0.0426 1.0000 Uani . . . . . . .
C15 C 0.5385(3) 0.5350(2) 0.27428(15) 0.0427 1.0000 Uani . . . . . . .
O16 O 0.54022(19) 0.62292(16) 0.27749(12) 0.0478 1.0000 Uani . . . . . . .
O17 O 0.63961(19) 0.47935(16) 0.28291(13) 0.0559 1.0000 Uani . . . . . . .
C18 C 0.3091(3) 0.5041(3) 0.19743(18) 0.0556 1.0000 Uani . . . . . . .
F19 F 0.3285(2) 0.57902(19) 0.15302(12) 0.0827 1.0000 Uani . . . . . . .
C20 C 0.1927(3) 0.4549(3) 0.1799(2) 0.0665 1.0000 Uani . . . . . . .
C21 C 0.1723(3) 0.3796(3) 0.2239(2) 0.0695 1.0000 Uani . . . . . . .
C22 C 0.2672(3) 0.3528(3) 0.2865(2) 0.0639 1.0000 Uani . . . . . . .
N23 N 0.7758(2) 0.26324(17) 0.25039(13) 0.0429 1.0000 Uani . . . . . . .
C24 C 0.6845(3) 0.2900(2) 0.17800(16) 0.0462 1.0000 Uani . . . . . . .
C25 C 0.7583(3) 0.3103(2) 0.11711(16) 0.0432 1.0000 Uani . . . . . . .
C26 C 0.7815(3) 0.2367(2) 0.06970(18) 0.0538 1.0000 Uani . . . . . . .
C27 C 0.8442(4) 0.2560(3) 0.0110(2) 0.0702 1.0000 Uani . . . . . . .
C28 C 0.8855(4) 0.3476(4) -0.0002(2) 0.0751 1.0000 Uani . . . . . . .
C29 C 0.8647(4) 0.4203(3) 0.0470(2) 0.0728 1.0000 Uani . . . . . . .
C30 C 0.8014(3) 0.4025(2) 0.1058(2) 0.0565 1.0000 Uani . . . . . . .
C31 C 0.7044(3) 0.2344(2) 0.31050(17) 0.0520 1.0000 Uani . . . . . . .
C32 C 0.7896(5) 0.2366(4) 0.3897(2) 0.0876 1.0000 Uani . . . . . . .
C33 C 0.9137(4) 0.1859(4) 0.4012(2) 0.0775 1.0000 Uani . . . . . . .
C34 C 0.9706(5) 0.1559(6) 0.4740(4) 0.1616 1.0000 Uani . . . . . . .
C35 C 0.8850(5) 0.1336(5) 0.5287(2) 0.1298 1.0000 Uani . . . . . . .
C36 C 0.7482(6) 0.1639(3) 0.5049(3) 0.0907 1.0000 Uani . . . . . . .
C37 C 0.7073(5) 0.2077(4) 0.4446(3) 0.1010 1.0000 Uani . . . . . . .
H91 H 0.6895 0.5019 0.4769 0.0726 1.0000 Uiso R . . . . . .
H101 H 0.5786 0.3908 0.5345 0.0763 1.0000 Uiso R . . . . . .
H111 H 0.6788 0.3252 0.6509 0.0710 1.0000 Uiso R . . . . . .
H201 H 0.1276 0.4723 0.1376 0.0763 1.0000 Uiso R . . . . . .
H211 H 0.0952 0.3457 0.2122 0.0818 1.0000 Uiso R . . . . . .
H221 H 0.2547 0.3024 0.3173 0.0790 1.0000 Uiso R . . . . . .
H241 H 0.6348 0.3477 0.1881 0.0526 1.0000 Uiso R . . . . . .
H242 H 0.6258 0.2349 0.1641 0.0529 1.0000 Uiso R . . . . . .
H261 H 0.7543 0.1731 0.0779 0.0619 1.0000 Uiso R . . . . . .
H271 H 0.8578 0.2066 -0.0209 0.0831 1.0000 Uiso R . . . . . .
H281 H 0.9284 0.3599 -0.0404 0.0898 1.0000 Uiso R . . . . . .
H291 H 0.8926 0.4824 0.0395 0.0831 1.0000 Uiso R . . . . . .
H301 H 0.7871 0.4526 0.1381 0.0634 1.0000 Uiso R . . . . . .
H311 H 0.6293 0.2784 0.3082 0.0638 1.0000 Uiso R . . . . . .
H312 H 0.6757 0.1684 0.3009 0.0639 1.0000 Uiso R . . . . . .
H321 H 0.8136 0.3083 0.3980 0.1119 1.0000 Uiso R . . . . . .
H351 H 0.9189 0.1597 0.5766 0.1453 1.0000 Uiso R . . . . . .
H352 H 0.8840 0.0649 0.5329 0.1449 1.0000 Uiso R . . . . . .
H361 H 0.6891 0.1524 0.5390 0.1150 1.0000 Uiso R . . . . . .
H371 H 0.6171 0.2234 0.4327 0.1262 1.0000 Uiso R . . . . . .
H232 H 0.8256 0.3142 0.2678 0.0619 1.0000 Uiso R . . . . . .
H231 H 0.8304 0.2153 0.2426 0.0619 1.0000 Uiso R . . . . . .
H171 H 0.7154 0.5049 0.2947 0.0811 1.0000 Uiso R . . . . . .
H342 H 1.0303 0.2069 0.4956 0.1896 1.0000 Uiso R . . . . . .
H341 H 1.0237 0.0988 0.4700 0.1892 1.0000 Uiso R . . . . . .
H331 H 0.9761 0.2172 0.3758 0.0914 1.0000 Uiso R . . . . . .
H332 H 0.8861 0.1251 0.3749 0.0925 1.0000 Uiso R . . . . . .

loop_
_atom_site_aniso_label
_atom_site_aniso_U_11
_atom_site_aniso_U_22
_atom_site_aniso_U_33
_atom_site_aniso_U_23
_atom_site_aniso_U_13
_atom_site_aniso_U_12
F1 0.0615(11) 0.0539(11) 0.0691(12) 0.0156(9) 0.0165(10) -0.0051(9)
C2 0.0430(15) 0.0362(16) 0.0546(18) -0.0025(13) 0.0124(14) 0.0020(12)
C3 0.0337(13) 0.0322(14) 0.0475(15) -0.0058(12) 0.0087(12) -0.0002(11)
C4 0.0349(13) 0.0363(15) 0.0406(14) 0.0020(12) 0.0095(11) -0.0027(11)
O5 0.0376(11) 0.0420(12) 0.0828(16) -0.0196(11) 0.0104(10) -0.0046(9)
O6 0.0378(10) 0.0411(11) 0.0713(14) -0.0035(10) 0.0001(10) 0.0058(9)
C7 0.0451(16) 0.0480(18) 0.0559(18) 0.0018(15) 0.0028(14) -0.0021(14)
F8 0.0716(13) 0.0751(14) 0.0634(12) 0.0230(10) -0.0016(10) -0.0145(11)
C9 0.0528(19) 0.061(2) 0.072(2) -0.0021(18) -0.0109(17) -0.0020(17)
C10 0.0399(17) 0.062(2) 0.091(3) -0.020(2) -0.0036(18) -0.0068(16)
C11 0.0466(18) 0.0459(19) 0.086(3) -0.0101(17) 0.0207(18) -0.0119(14)
F12 0.0554(11) 0.0772(14) 0.0700(12) 0.0227(11) 0.0122(10) 0.0088(10)
C13 0.0402(15) 0.056(2) 0.0545(18) -0.0075(15) 0.0104(14) 0.0079(14)
C14 0.0358(14) 0.0507(17) 0.0413(15) -0.0102(13) 0.0081(12) 0.0030(12)
C15 0.0381(14) 0.0530(19) 0.0338(14) -0.0048(13) 0.0006(11) 0.0036(13)
O16 0.0416(11) 0.0468(13) 0.0537(12) 0.0008(10) 0.0071(9) 0.0026(9)
O17 0.0337(10) 0.0501(13) 0.0788(15) -0.0117(11) 0.0003(10) 0.0029(9)
C18 0.0453(17) 0.072(2) 0.0455(17) -0.0087(17) 0.0009(14) 0.0010(16)
F19 0.0680(13) 0.1106(19) 0.0578(12) 0.0238(12) -0.0134(10) -0.0053(12)
C20 0.0426(17) 0.099(3) 0.055(2) -0.023(2) 0.0022(15) -0.0042(19)
C21 0.0402(17) 0.088(3) 0.084(3) -0.041(2) 0.0215(18) -0.0127(18)
C22 0.054(2) 0.065(2) 0.081(3) -0.0125(19) 0.0313(19) -0.0039(17)
N23 0.0442(13) 0.0387(13) 0.0456(13) -0.0034(11) 0.0090(11) -0.0069(10)
C24 0.0422(15) 0.0478(17) 0.0460(16) -0.0087(14) 0.0030(13) -0.0021(13)
C25 0.0371(14) 0.0418(16) 0.0461(16) -0.0009(13) -0.0019(12) -0.0003(12)
C26 0.0614(19) 0.0505(19) 0.0479(17) 0.0029(15) 0.0083(15) 0.0065(15)
C27 0.070(2) 0.091(3) 0.0500(19) 0.008(2) 0.0156(18) 0.026(2)
C28 0.051(2) 0.109(4) 0.066(2) 0.038(3) 0.0144(18) 0.014(2)
C29 0.0496(19) 0.077(3) 0.084(3) 0.035(2) -0.0032(19) -0.0099(18)
C30 0.0464(17) 0.0507(19) 0.065(2) 0.0055(16) -0.0058(15) -0.0018(15)
C31 0.0544(18) 0.0554(19) 0.0497(18) -0.0086(15) 0.0190(15) -0.0085(15)
C32 0.087(3) 0.107(4) 0.071(3) 0.028(2) 0.021(2) -0.002(3)
C33 0.062(2) 0.117(4) 0.049(2) 0.002(2) 0.0005(17) -0.011(2)
C34 0.059(3) 0.281(9) 0.131(5) 0.132(6) -0.010(3) -0.016(4)
C35 0.102(4) 0.225(7) 0.046(2) 0.030(3) -0.021(2) -0.089(4)
C36 0.120(4) 0.081(3) 0.077(3) 0.007(2) 0.034(3) 0.004(3)
C37 0.093(3) 0.141(5) 0.078(3) 0.050(3) 0.039(3) 0.010(3)

loop_
_atom_type_symbol
_atom_type_scat_dispersion_real
_atom_type_scat_dispersion_imag
_atom_type_scat_Cromer_Mann_a1
_atom_type_scat_Cromer_Mann_b1
_atom_type_scat_Cromer_Mann_a2
_atom_type_scat_Cromer_Mann_b2
_atom_type_scat_Cromer_Mann_a3
_atom_type_scat_Cromer_Mann_b3
_atom_type_scat_Cromer_Mann_a4
_atom_type_scat_Cromer_Mann_b4
_atom_type_scat_Cromer_Mann_c
_atom_type_scat_source
C 0.0033 0.0016 2.3100 20.8439 1.0200 10.2075 1.5886 0.5687 0.8650 51.6512 0.2156 'International Tables Vol C 4.2.6.8 and 6.1.1.4'
H 0.0000 0.0000 0.4930 10.5109 0.3229 26.1257 0.1402 3.1424 0.0408 57.7998 0.0030 'International Tables Vol C 4.2.6.8 and 6.1.1.4'
F 0.0171 0.0103 3.5392 10.2825 2.6412 4.2944 1.5170 0.2615 1.0243 26.1476 0.2776 'International Tables Vol C 4.2.6.8 and 6.1.1.4'
N 0.0061 0.0033 12.2126 0.0057 3.1322 9.8933 2.0125 28.9975 1.1663 0.5826 -11.5290 'International Tables Vol C 4.2.6.8 and 6.1.1.4'
O 0.0106 0.0060 3.0485 13.2771 2.2868 5.7011 1.5463 0.3239 0.8670 32.9089 0.2508 'International Tables Vol C 4.2.6.8 and 6.1.1.4'

loop_
_geom_angle_atom_site_label_1
_geom_angle_site_symmetry_1
_geom_angle_atom_site_label_2
_geom_angle_site_symmetry_2
_geom_angle_atom_site_label_3
_geom_angle_site_symmetry_3
_geom_angle
_geom_angle_publ_flag
F1 . C2 . C3 . 117.3(2) yes
F1 . C2 . C11 . 119.1(3) yes
C3 . C2 . C11 . 123.6(3) yes
C2 . C3 . C4 . 123.2(3) yes
C2 . C3 . C7 . 115.5(3) yes
C4 . C3 . C7 . 121.3(3) yes
C3 . C4 . O5 . 118.2(2) yes
C3 . C4 . O6 . 116.0(2) yes
O5 . C4 . O6 . 125.7(2) yes
C3 . C7 . F8 . 117.9(3) yes
C3 . C7 . C9 . 123.2(3) yes
F8 . C7 . C9 . 118.9(3) yes
C7 . C9 . C10 . 118.3(3) yes
C7 . C9 . H91 . 120.7 no
C10 . C9 . H91 . 121.0 no
C9 . C10 . C11 . 121.3(3) yes
C9 . C10 . H101 . 118.6 no
C11 . C10 . H101 . 120.1 no
C2 . C11 . C10 . 118.1(3) yes
C2 . C11 . H111 . 119.9 no
C10 . C11 . H111 . 122.0 no
F12 . C13 . C14 . 117.8(3) yes
F12 . C13 . C22 . 118.2(3) yes
C14 . C13 . C22 . 123.9(3) yes
C13 . C14 . C15 . 123.6(3) yes
C13 . C14 . C18 . 114.9(3) yes
C15 . C14 . C18 . 121.5(3) yes
C14 . C15 . O16 . 120.9(3) yes
C14 . C15 . O17 . 113.0(3) yes
O16 . C15 . O17 . 126.1(3) yes
C15 . O17 . H171 . 118.1 no
C14 . C18 . F19 . 118.0(3) yes
C14 . C18 . C20 . 123.3(4) yes
F19 . C18 . C20 . 118.7(3) yes
C18 . C20 . C21 . 119.2(3) yes
C18 . C20 . H201 . 120.6 no
C21 . C20 . H201 . 120.1 no
C20 . C21 . C22 . 121.0(3) yes
C20 . C21 . H211 . 119.8 no
C22 . C21 . H211 . 119.3 no
C21 . C22 . C13 . 117.7(4) yes
C21 . C22 . H221 . 122.2 no
C13 . C22 . H221 . 120.1 no
C24 . N23 . C31 . 112.7(2) yes
C24 . N23 . H232 . 109.1 no
C31 . N23 . H232 . 107.0 no
C24 . N23 . H231 . 110.4 no
C31 . N23 . H231 . 109.9 no
H232 . N23 . H231 . 107.6 no
N23 . C24 . C25 . 111.4(2) yes
N23 . C24 . H241 . 107.3 no
C25 . C24 . H241 . 110.6 no
N23 . C24 . H242 . 106.2 no
C25 . C24 . H242 . 110.2 no
H241 . C24 . H242 . 111.1 no
C24 . C25 . C26 . 120.0(3) yes
C24 . C25 . C30 . 120.9(3) yes
C26 . C25 . C30 . 119.0(3) yes
C25 . C26 . C27 . 120.3(3) yes
C25 . C26 . H261 . 119.4 no
C27 . C26 . H261 . 120.3 no
C26 . C27 . C28 . 120.4(4) yes
C26 . C27 . H271 . 119.6 no
C28 . C27 . H271 . 120.0 no
C27 . C28 . C29 . 119.7(4) yes
C27 . C28 . H281 . 119.6 no
C29 . C28 . H281 . 120.8 no
C28 . C29 . C30 . 120.8(4) yes
C28 . C29 . H291 . 119.7 no
C30 . C29 . H291 . 119.5 no
C29 . C30 . C25 . 119.9(4) yes
C29 . C30 . H301 . 120.7 no
C25 . C30 . H301 . 119.5 no
N23 . C31 . C32 . 113.8(3) yes
N23 . C31 . H311 . 108.2 no
C32 . C31 . H311 . 109.1 no
N23 . C31 . H312 . 107.7 no
C32 . C31 . H312 . 106.5 no
H311 . C31 . H312 . 111.6 no
C31 . C32 . C33 . 116.9(4) yes
C31 . C32 . C37 . 108.8(4) yes
C33 . C32 . C37 . 112.9(4) yes
C31 . C32 . H321 . 103.4 no
C33 . C32 . H321 . 105.6 no
C37 . C32 . H321 . 108.4 no
C32 . C33 . C34 . 118.1(5) yes
C32 . C33 . H331 . 112.1 no
C34 . C33 . H331 . 113.0 no
C32 . C33 . H332 . 100.8 no
C34 . C33 . H332 . 103.1 no
H331 . C33 . H332 . 108.0 no
C33 . C34 . C35 . 119.8(4) yes
C33 . C34 . H342 . 105.8 no
C35 . C34 . H342 . 107.7 no
C33 . C34 . H341 . 107.7 no
C35 . C34 . H341 . 107.8 no
H342 . C34 . H341 . 107.4 no
C34 . C35 . C36 . 115.0(4) yes
C34 . C35 . H351 . 112.0 no
C36 . C35 . H351 . 108.3 no
C34 . C35 . H352 . 106.1 no
C36 . C35 . H352 . 106.5 no
H351 . C35 . H352 . 108.6 no
C35 . C36 . C37 . 122.2(5) yes
C35 . C36 . H361 . 118.1 no
C37 . C36 . H361 . 119.6 no
C32 . C37 . C36 . 125.3(5) yes
C32 . C37 . H371 . 117.7 no
C36 . C37 . H371 . 117.0 no

loop_
_geom_bond_atom_site_label_1
_geom_bond_site_symmetry_1
_geom_bond_atom_site_label_2
_geom_bond_site_symmetry_2
_geom_bond_distance
_geom_bond_publ_flag
F1 . C2 . 1.358(4) yes
C2 . C3 . 1.379(4) yes
C2 . C11 . 1.375(4) yes
C3 . C4 . 1.505(4) yes
C3 . C7 . 1.383(4) yes
C4 . O5 . 1.221(3) yes
C4 . O6 . 1.277(3) yes
C7 . F8 . 1.350(4) yes
C7 . C9 . 1.376(4) yes
C9 . C10 . 1.373(5) yes
C9 . H91 . 0.929 no
C10 . C11 . 1.369(5) yes
C10 . H101 . 0.936 no
C11 . H111 . 0.928 no
F12 . C13 . 1.360(4) yes
C13 . C14 . 1.379(4) yes
C13 . C22 . 1.378(5) yes
C14 . C15 . 1.504(4) yes
C14 . C18 . 1.394(4) yes
C15 . O16 . 1.221(4) yes
C15 . O17 . 1.285(3) yes
O17 . H171 . 0.848 no
C18 . F19 . 1.354(4) yes
C18 . C20 . 1.366(5) yes
C20 . C21 . 1.356(6) yes
C20 . H201 . 0.941 no
C21 . C22 . 1.386(6) yes
C21 . H211 . 0.914 no
C22 . H221 . 0.920 no
N23 . C24 . 1.494(4) yes
N23 . C31 . 1.495(4) yes
N23 . H232 . 0.893 no
N23 . H231 . 0.903 no
C24 . C25 . 1.496(4) yes
C24 . H241 . 0.989 no
C24 . H242 . 0.977 no
C25 . C26 . 1.387(4) yes
C25 . C30 . 1.384(4) yes
C26 . C27 . 1.384(5) yes
C26 . H261 . 0.946 no
C27 . C28 . 1.370(6) yes
C27 . H271 . 0.926 no
C28 . C29 . 1.367(6) yes
C28 . H281 . 0.946 no
C29 . C30 . 1.385(5) yes
C29 . H291 . 0.929 no
C30 . H301 . 0.939 no
C31 . C32 . 1.519(6) yes
C31 . H311 . 0.984 no
C31 . H312 . 0.966 no
C32 . C33 . 1.443(6) yes
C32 . C37 . 1.496(6) yes
C32 . H321 . 1.029 no
C33 . C34 . 1.390(6) yes
C33 . H331 . 0.973 no
C33 . H332 . 0.981 no
C34 . C35 . 1.494(7) yes
C34 . H342 . 0.966 no
C34 . H341 . 0.976 no
C35 . C36 . 1.457(8) yes
C35 . H351 . 0.938 no
C35 . H352 . 0.955 no
C36 . C37 . 1.243(6) yes
C36 . H361 . 0.971 no
C37 . H371 . 0.942 no

loop_
_geom_hbond_atom_site_label_D
_geom_hbond_site_symmetry_D
_geom_hbond_atom_site_label_H
_geom_hbond_site_symmetry_H
_geom_hbond_atom_site_label_A
_geom_hbond_site_symmetry_A
_geom_hbond_angle_DHA
_geom_hbond_distance_DH
_geom_hbond_distance_HA
_geom_hbond_distance_DA
_geom_hbond_publ_flag
C24 . H241 . O17 . 141 0.99 2.50 3.330(5) yes
C24 . H242 . O6 4_454 136 0.98 2.48 3.256(5) yes
N23 . H232 . O5 2_766 174 0.89 1.87 2.759(5) yes
N23 . H231 . O16 3_645 174 0.90 1.94 2.844(5) yes
O17 . H171 . C4 2_766 153 0.85 2.38 3.161(5) yes
O17 . H171 . O6 2_766 174 0.85 1.61 2.454(5) yes
